data_4126337
loop_
_publ_author_name
'Jacobs, Brian P.'
'Wolczanski, Peter T.'
'Jiang, Quan'
'Cundari, Thomas R.'
'MacMillan, Samantha N.'

_publ_section_title
;
 Rare Examples of Fe(IV) Alkyl-Imide Migratory Insertions: Impact of Fe-C
 Covalency in (Me2IPr)Fe(=NAd)R2 (R = (neo)Pe, 1-nor).
;
_journal_name_full 'Journal of the American Chemical Society'
_journal_paper_doi 10.1021/jacs.7b06960
_journal_year 2017
_chemical_formula_sum 'C25 H42 Fe N2'
_chemical_formula_weight 426.45
_space_group_crystal_system monoclinic
_space_group_IT_number 14
_space_group_name_Hall '-P 2yn'
_space_group_name_H-M_alt 'P 1 21/n 1'
_symmetry_space_group_name_Hall '-P 2yn'
_symmetry_space_group_name_H-M 'P 1 21/n 1'
_atom_sites_solution_hydrogens geom
_audit_creation_method SHELXL-2014/7
_cell_angle_alpha 90
_cell_angle_beta 98.759(2)
_cell_angle_gamma 90
_cell_formula_units_Z 4
_cell_length_a 9.1358(5)
_cell_length_b 17.7649(9)
_cell_length_c 15.1504(7)
_cell_measurement_reflns_used 6179
_cell_measurement_temperature 223(2)
_cell_measurement_theta_max 28.08
_cell_measurement_theta_min 2.29
_cell_volume 2430.2(2)
_computing_cell_refinement 'Bruker SAINT'
_computing_data_collection 'Bruker APEX2'
_computing_data_reduction 'Bruker SAINT'
_computing_molecular_graphics 'Bruker SHELXTL'
_computing_publication_material 'Bruker SHELXTL'
_computing_structure_refinement 'SHELXL-2014/7 (Sheldrick, 2014)'
_computing_structure_solution 'SHELXS-97 (Sheldrick 2008)'
_diffrn_ambient_temperature 223(2)
_diffrn_measured_fraction_theta_full 0.999
_diffrn_measured_fraction_theta_max 1.000
_diffrn_measurement_device_type 'Bruker APEX-II CCD'
_diffrn_measurement_method '\f and \w scans'
_diffrn_radiation_type MoK\a
_diffrn_radiation_wavelength 0.71073
_diffrn_reflns_av_R_equivalents 0.0392
_diffrn_reflns_av_unetI/netI 0.0389
_diffrn_reflns_Laue_measured_fraction_full 0.999
_diffrn_reflns_Laue_measured_fraction_max 1.000
_diffrn_reflns_limit_h_max 12
_diffrn_reflns_limit_h_min -12
_diffrn_reflns_limit_k_max 25
_diffrn_reflns_limit_k_min -25
_diffrn_reflns_limit_l_max 20
_diffrn_reflns_limit_l_min -21
_diffrn_reflns_number 29163
_diffrn_reflns_point_group_measured_fraction_full 0.999
_diffrn_reflns_point_group_measured_fraction_max 1.000
_diffrn_reflns_theta_full 25.242
_diffrn_reflns_theta_max 30.033
_diffrn_reflns_theta_min 1.779
_exptl_absorpt_coefficient_mu 0.633
_exptl_absorpt_correction_T_max 0.7461
_exptl_absorpt_correction_T_min 0.6966
_exptl_absorpt_correction_type multi-scan
_exptl_absorpt_process_details 'SADABS 2014/5'
_exptl_crystal_colour yellow
_exptl_crystal_density_diffrn 1.166
_exptl_crystal_description Block
_exptl_crystal_F_000 928
_exptl_crystal_size_max 0.210
_exptl_crystal_size_mid 0.200
_exptl_crystal_size_min 0.120
_refine_diff_density_max 0.361
_refine_diff_density_min -0.341
_refine_diff_density_rms 0.050
_refine_ls_extinction_method none
_refine_ls_goodness_of_fit_ref 1.028
_refine_ls_hydrogen_treatment constr
_refine_ls_matrix_type full
_refine_ls_number_parameters 369
_refine_ls_number_reflns 7103
_refine_ls_number_restraints 580
_refine_ls_restrained_S_all 1.054
_refine_ls_R_factor_all 0.0697
_refine_ls_R_factor_gt 0.0427
_refine_ls_shift/su_max 0.001
_refine_ls_shift/su_mean 0.000
_refine_ls_structure_factor_coef Fsqd
_refine_ls_weighting_details 'w=1/[\s^2^(Fo^2^)+(0.0445P)^2^+0.8356P] where P=(Fo^2^+2Fc^2^)/3'
_refine_ls_weighting_scheme calc
_refine_ls_wR_factor_gt 0.0984
_refine_ls_wR_factor_ref 0.1114
_reflns_Friedel_coverage 0.000
_reflns_number_gt 5021
_reflns_number_total 7103
_reflns_threshold_expression 'I > 2\s(I)'
_cod_data_source_file ja7b06960_si_003.cif
_cod_data_source_block bj18_a
_cod_database_code 4126337
_shelx_shelxl_version_number 2014/7
_shelx_space_group_comment
; 
The symmetry employed for this shelxl refinement is uniquely defined 
by the following loop, which should always be used as a source of 
symmetry information in preference to the above space-group names. 
They are only intended as comments. 
;
_shelx_estimated_absorpt_t_min 0.879
_shelx_estimated_absorpt_t_max 0.928

loop_
_space_group_symop_operation_xyz
'x, y, z'
'-x+1/2, y+1/2, -z+1/2'
'-x, -y, -z'
'x-1/2, -y-1/2, z-1/2'

loop_
_atom_site_label
_atom_site_type_symbol
_atom_site_fract_x
_atom_site_fract_y
_atom_site_fract_z
_atom_site_U_iso_or_equiv
_atom_site_adp_type
_atom_site_occupancy
_atom_site_site_symmetry_order
_atom_site_calc_flag
_atom_site_refinement_flags_posn
_atom_site_refinement_flags_adp
_atom_site_refinement_flags_occupancy
_atom_site_disorder_assembly
_atom_site_disorder_group
Fe Fe 0.49715(3) 0.67575(2) 0.27762(2) 0.03335(9) Uani 1 1 d . . . . .
N1 N 0.19111(14) 0.75948(7) 0.27567(9) 0.0296(3) Uani 1 1 d . . . . .
N2 N 0.37242(15) 0.83699(7) 0.29813(9) 0.0304(3) Uani 1 1 d . . . . .
C1 C 0.34137(18) 0.76256(9) 0.28659(11) 0.0304(3) Uani 1 1 d . . . . .
C2 C 0.24345(19) 0.87963(9) 0.29335(11) 0.0320(3) Uani 1 1 d . . . . .
C3 C 0.12944(19) 0.83084(9) 0.27816(11) 0.0310(3) Uani 1 1 d . . . . .
C4 C 0.1046(2) 0.68912(9) 0.26305(13) 0.0366(4) Uani 1 1 d . . . . .
H4 H 0.0009 0.7016 0.2690 0.044 Uiso 1 1 calc R U . . .
C5 C 0.1594(2) 0.63242(11) 0.33513(15) 0.0505(5) Uani 1 1 d . . . . .
H5A H 0.2583 0.6160 0.3282 0.076 Uiso 1 1 calc R U . . .
H5B H 0.0933 0.5894 0.3300 0.076 Uiso 1 1 calc R U . . .
H5C H 0.1618 0.6555 0.3933 0.076 Uiso 1 1 calc R U . . .
C6 C 0.1042(3) 0.65865(12) 0.16990(15) 0.0528(5) Uani 1 1 d . . . . .
H6A H 0.0667 0.6968 0.1265 0.079 Uiso 1 1 calc R U . . .
H6B H 0.0413 0.6144 0.1613 0.079 Uiso 1 1 calc R U . . .
H6C H 0.2043 0.6451 0.1622 0.079 Uiso 1 1 calc R U . . .
C7 C -0.0332(2) 0.84544(12) 0.26134(15) 0.0459(5) Uani 1 1 d . . . . .
H7A H -0.0513 0.8987 0.2685 0.069 Uiso 1 1 calc R U . . .
H7B H -0.0810 0.8170 0.3036 0.069 Uiso 1 1 calc R U . . .
H7C H -0.0730 0.8301 0.2010 0.069 Uiso 1 1 calc R U . . .
C8 C 0.2362(2) 0.96308(10) 0.30181(15) 0.0487(5) Uani 1 1 d . . . . .
H8A H 0.2815 0.9865 0.2548 0.073 Uiso 1 1 calc R U . . .
H8B H 0.2890 0.9783 0.3595 0.073 Uiso 1 1 calc R U . . .
H8C H 0.1336 0.9787 0.2967 0.073 Uiso 1 1 calc R U . . .
C9 C 0.5277(2) 0.86392(11) 0.31514(14) 0.0424(4) Uani 1 1 d . . . . .
H9 H 0.5903 0.8190 0.3109 0.051 Uiso 1 1 calc R U . . .
C10 C 0.5631(2) 0.91769(13) 0.24406(17) 0.0581(6) Uani 1 1 d . . . . .
H10A H 0.5301 0.8963 0.1855 0.087 Uiso 1 1 calc R U . . .
H10B H 0.6691 0.9262 0.2515 0.087 Uiso 1 1 calc R U . . .
H10C H 0.5127 0.9652 0.2495 0.087 Uiso 1 1 calc R U . . .
C11 C 0.5681(3) 0.89290(17) 0.40946(17) 0.0741(8) Uani 1 1 d . . . . .
H11A H 0.5158 0.9396 0.4159 0.111 Uiso 1 1 calc R U . . .
H11B H 0.6740 0.9018 0.4220 0.111 Uiso 1 1 calc R U . . .
H11C H 0.5405 0.8559 0.4511 0.111 Uiso 1 1 calc R U . . .
C12 C 0.6127(2) 0.63090(11) 0.39206(12) 0.0404(4) Uani 1 1 d D U . . .
C13A C 0.6151(17) 0.5458(6) 0.4017(12) 0.072(3) Uani 0.500(3) 1 d D U P A 1
H13A H 0.6034 0.5216 0.3430 0.087 Uiso 0.500(3) 1 calc R U P A 1
H13B H 0.5351 0.5289 0.4333 0.087 Uiso 0.500(3) 1 calc R U P A 1
C14A C 0.7703(13) 0.5265(5) 0.4570(5) 0.093(3) Uani 0.500(3) 1 d D U P A 1
H14A H 0.7617 0.4881 0.5024 0.112 Uiso 0.500(3) 1 calc R U P A 1
H14B H 0.8397 0.5089 0.4181 0.112 Uiso 0.500(3) 1 calc R U P A 1
C15A C 0.8168(13) 0.5994(7) 0.4980(9) 0.084(3) Uani 0.500(3) 1 d D U P A 1
H15A H 0.9205 0.6012 0.5285 0.101 Uiso 0.500(3) 1 calc R U P A 1
C16A C 0.6991(18) 0.6351(8) 0.5530(6) 0.094(4) Uani 0.500(3) 1 d D U P A 1
H16A H 0.6772 0.6007 0.5998 0.113 Uiso 0.500(3) 1 calc R U P A 1
H16B H 0.7348 0.6830 0.5804 0.113 Uiso 0.500(3) 1 calc R U P A 1
C17A C 0.5638(16) 0.6469(11) 0.4827(7) 0.073(3) Uani 0.500(3) 1 d D U P A 1
H17A H 0.5277 0.6987 0.4848 0.088 Uiso 0.500(3) 1 calc R U P A 1
H17B H 0.4842 0.6125 0.4928 0.088 Uiso 0.500(3) 1 calc R U P A 1
C18A C 0.7868(17) 0.6437(13) 0.4052(14) 0.069(3) Uani 0.500(3) 1 d D U P A 1
H18A H 0.8144 0.6970 0.4110 0.082 Uiso 0.500(3) 1 calc R U P A 1
H18B H 0.8338 0.6198 0.3583 0.082 Uiso 0.500(3) 1 calc R U P A 1
C13B C 0.6329(18) 0.5441(6) 0.3946(12) 0.076(4) Uani 0.500(3) 1 d D U P A 2
H13C H 0.6712 0.5255 0.3416 0.091 Uiso 0.500(3) 1 calc R U P A 2
H13D H 0.5402 0.5181 0.4001 0.091 Uiso 0.500(3) 1 calc R U P A 2
C14B C 0.7516(14) 0.5355(6) 0.4825(7) 0.118(4) Uani 0.500(3) 1 d D U P A 2
H14C H 0.7038 0.5277 0.5355 0.142 Uiso 0.500(3) 1 calc R U P A 2
H14D H 0.8205 0.4940 0.4772 0.142 Uiso 0.500(3) 1 calc R U P A 2
C15B C 0.8272(14) 0.6099(8) 0.4850(10) 0.100(4) Uani 0.500(3) 1 d D U P A 2
H15B H 0.9338 0.6132 0.5097 0.121 Uiso 0.500(3) 1 calc R U P A 2
C16B C 0.7048(18) 0.6260(10) 0.5500(6) 0.113(4) Uani 0.500(3) 1 d D U P A 2
H16C H 0.6723 0.5794 0.5757 0.135 Uiso 0.500(3) 1 calc R U P A 2
H16D H 0.7421 0.6610 0.5982 0.135 Uiso 0.500(3) 1 calc R U P A 2
C17B C 0.5792(16) 0.6618(11) 0.4822(6) 0.079(4) Uani 0.500(3) 1 d D U P A 2
H17C H 0.4813 0.6456 0.4938 0.095 Uiso 0.500(3) 1 calc R U P A 2
H17D H 0.5843 0.7169 0.4839 0.095 Uiso 0.500(3) 1 calc R U P A 2
C18B C 0.7680(17) 0.6566(12) 0.4073(12) 0.062(3) Uani 0.500(3) 1 d D U P A 2
H18C H 0.8179 0.6461 0.3558 0.075 Uiso 0.500(3) 1 calc R U P A 2
H18D H 0.7755 0.7104 0.4214 0.075 Uiso 0.500(3) 1 calc R U P A 2
C19 C 0.5620(2) 0.65409(11) 0.15559(12) 0.0370(4) Uani 1 1 d D U . . .
C20A C 0.6494(4) 0.71767(18) 0.1203(2) 0.0639(8) Uani 0.844(3) 1 d D U P B 1
H20A H 0.7516 0.7185 0.1514 0.077 Uiso 0.844(3) 1 calc R U P B 1
H20B H 0.6033 0.7665 0.1284 0.077 Uiso 0.844(3) 1 calc R U P B 1
C21A C 0.6460(6) 0.7008(2) 0.0205(2) 0.0892(13) Uani 0.844(3) 1 d D U P B 1
H21A H 0.5900 0.7393 -0.0168 0.107 Uiso 0.844(3) 1 calc R U P B 1
H21B H 0.7463 0.6978 0.0054 0.107 Uiso 0.844(3) 1 calc R U P B 1
C22A C 0.5684(4) 0.6246(2) 0.00912(19) 0.0668(9) Uani 0.844(3) 1 d D U P B 1
H22A H 0.5289 0.6102 -0.0531 0.080 Uiso 0.844(3) 1 calc R U P B 1
C23A C 0.6862(8) 0.5744(3) 0.0565(3) 0.100(2) Uani 0.844(3) 1 d D U P B 1
H23A H 0.7850 0.5907 0.0470 0.120 Uiso 0.844(3) 1 calc R U P B 1
H23B H 0.6709 0.5220 0.0371 0.120 Uiso 0.844(3) 1 calc R U P B 1
C24A C 0.6652(3) 0.58407(16) 0.15431(18) 0.0577(8) Uani 0.844(3) 1 d D U P B 1
H24A H 0.7606 0.5927 0.1922 0.069 Uiso 0.844(3) 1 calc R U P B 1
H24B H 0.6191 0.5392 0.1758 0.069 Uiso 0.844(3) 1 calc R U P B 1
C25A C 0.4517(3) 0.63578(19) 0.07199(15) 0.0546(8) Uani 0.844(3) 1 d D U P B 1
H25A H 0.3842 0.6777 0.0534 0.065 Uiso 0.844(3) 1 calc R U P B 1
H25B H 0.3950 0.5899 0.0788 0.065 Uiso 0.844(3) 1 calc R U P B 1
C20B C 0.477(2) 0.7124(12) 0.0811(8) 0.086(5) Uani 0.156(3) 1 d D U P B 2
H20C H 0.3691 0.7095 0.0780 0.104 Uiso 0.156(3) 1 calc R U P B 2
H20D H 0.5093 0.7644 0.0932 0.104 Uiso 0.156(3) 1 calc R U P B 2
C21B C 0.5291(16) 0.6809(9) -0.0075(7) 0.054(3) Uani 0.156(3) 1 d D U P B 2
H21C H 0.5309 0.7196 -0.0534 0.064 Uiso 0.156(3) 1 calc R U P B 2
H21D H 0.4718 0.6371 -0.0324 0.064 Uiso 0.156(3) 1 calc R U P B 2
C22B C 0.6965(13) 0.6584(7) 0.0446(9) 0.055(3) Uani 0.156(3) 1 d D U P B 2
H22B H 0.7804 0.6739 0.0144 0.066 Uiso 0.156(3) 1 calc R U P B 2
C23B C 0.678(2) 0.5681(8) 0.0590(15) 0.050(4) Uani 0.156(3) 1 d D U P B 2
H23C H 0.6531 0.5407 0.0025 0.059 Uiso 0.156(3) 1 calc R U P B 2
H23D H 0.7657 0.5455 0.0948 0.059 Uiso 0.156(3) 1 calc R U P B 2
C24B C 0.542(2) 0.5755(8) 0.1125(12) 0.080(4) Uani 0.156(3) 1 d D U P B 2
H24C H 0.4474 0.5722 0.0720 0.096 Uiso 0.156(3) 1 calc R U P B 2
H24D H 0.5447 0.5362 0.1581 0.096 Uiso 0.156(3) 1 calc R U P B 2
C25B C 0.7154(19) 0.6729(15) 0.1457(11) 0.081(4) Uani 0.156(3) 1 d D U P B 2
H25C H 0.7878 0.6390 0.1796 0.097 Uiso 0.156(3) 1 calc R U P B 2
H25D H 0.7405 0.7254 0.1612 0.097 Uiso 0.156(3) 1 calc R U P B 2

loop_
_atom_site_aniso_label
_atom_site_aniso_U_11
_atom_site_aniso_U_22
_atom_site_aniso_U_33
_atom_site_aniso_U_23
_atom_site_aniso_U_13
_atom_site_aniso_U_12
Fe 0.03375(14) 0.03434(14) 0.03166(13) 0.00012(10) 0.00405(9) 0.00819(10)
N1 0.0285(7) 0.0252(7) 0.0355(7) -0.0025(5) 0.0066(6) -0.0003(5)
N2 0.0294(7) 0.0270(7) 0.0343(7) 0.0005(5) 0.0034(6) -0.0015(5)
C1 0.0298(8) 0.0294(8) 0.0321(8) -0.0001(6) 0.0053(6) 0.0011(6)
C2 0.0353(9) 0.0268(8) 0.0342(8) -0.0008(7) 0.0062(7) 0.0035(7)
C3 0.0324(8) 0.0277(8) 0.0333(8) -0.0013(7) 0.0065(6) 0.0043(6)
C4 0.0314(8) 0.0297(9) 0.0503(11) -0.0052(7) 0.0112(8) -0.0046(7)
C5 0.0595(13) 0.0326(10) 0.0623(13) 0.0035(9) 0.0182(10) -0.0066(9)
C6 0.0570(13) 0.0462(12) 0.0543(12) -0.0145(10) 0.0054(10) -0.0145(10)
C7 0.0333(9) 0.0417(10) 0.0620(13) -0.0049(9) 0.0054(9) 0.0073(8)
C8 0.0495(11) 0.0283(9) 0.0693(13) -0.0023(9) 0.0118(10) 0.0028(8)
C9 0.0313(9) 0.0392(10) 0.0545(11) 0.0011(9) -0.0003(8) -0.0056(8)
C10 0.0421(11) 0.0561(14) 0.0772(16) 0.0118(12) 0.0125(11) -0.0109(10)
C11 0.0645(16) 0.0853(19) 0.0637(15) -0.0066(14) -0.0186(12) -0.0185(14)
C12 0.0422(10) 0.0477(11) 0.0314(9) 0.0038(8) 0.0062(7) 0.0094(8)
C13A 0.085(6) 0.067(5) 0.061(5) 0.025(5) -0.003(4) -0.007(5)
C14A 0.143(6) 0.095(4) 0.039(3) 0.008(3) 0.009(4) 0.082(5)
C15A 0.091(6) 0.111(6) 0.043(4) 0.021(5) -0.015(4) 0.031(5)
C16A 0.152(9) 0.091(6) 0.034(4) -0.020(4) -0.001(4) 0.046(6)
C17A 0.077(5) 0.094(6) 0.054(5) 0.012(4) 0.025(4) 0.031(5)
C18A 0.037(4) 0.101(9) 0.064(5) 0.016(5) -0.003(3) -0.004(4)
C13B 0.095(7) 0.052(4) 0.074(7) 0.013(5) -0.009(5) 0.024(4)
C14B 0.128(8) 0.122(6) 0.088(7) 0.057(5) -0.037(6) 0.003(5)
C15B 0.069(4) 0.154(8) 0.067(6) 0.058(5) -0.024(4) -0.014(5)
C16B 0.121(8) 0.166(9) 0.045(5) 0.037(5) -0.008(5) 0.021(8)
C17B 0.086(6) 0.120(8) 0.029(4) -0.014(4) 0.001(4) 0.023(5)
C18B 0.050(5) 0.086(6) 0.046(4) 0.021(4) -0.008(4) 0.001(4)
C19 0.0367(9) 0.0413(9) 0.0330(9) -0.0009(7) 0.0052(7) 0.0024(7)
C20A 0.071(2) 0.0543(17) 0.0689(19) -0.0079(15) 0.0204(16) -0.0206(15)
C21A 0.119(4) 0.092(3) 0.068(2) 0.007(2) 0.049(2) -0.027(3)
C22A 0.0686(19) 0.095(2) 0.0398(14) -0.0094(15) 0.0163(13) -0.0119(18)
C23A 0.121(4) 0.129(4) 0.054(3) -0.013(3) 0.025(3) 0.054(4)
C24A 0.0657(18) 0.0572(16) 0.0531(15) 0.0032(13) 0.0187(13) 0.0239(14)
C25A 0.0431(13) 0.086(2) 0.0352(12) -0.0046(13) 0.0066(10) -0.0123(13)
C20B 0.095(9) 0.119(10) 0.052(7) 0.022(8) 0.033(7) 0.051(9)
C21B 0.063(8) 0.062(8) 0.044(5) 0.028(6) 0.032(5) 0.015(7)
C22B 0.057(7) 0.064(8) 0.053(7) 0.014(6) 0.037(5) 0.002(6)
C23B 0.039(8) 0.025(6) 0.084(13) -0.009(6) 0.007(7) 0.002(6)
C24B 0.119(11) 0.076(7) 0.055(8) -0.017(6) 0.049(8) -0.027(7)
C25B 0.055(7) 0.122(12) 0.067(7) -0.033(9) 0.016(6) -0.030(7)

loop_
_atom_type_symbol
_atom_type_description
_atom_type_scat_dispersion_real
_atom_type_scat_dispersion_imag
_atom_type_scat_source
C C 0.0033 0.0016 'International Tables Vol C Tables 4.2.6.8 and 6.1.1.4'
H H 0.0000 0.0000 'International Tables Vol C Tables 4.2.6.8 and 6.1.1.4'
N N 0.0061 0.0033 'International Tables Vol C Tables 4.2.6.8 and 6.1.1.4'
Fe Fe 0.3463 0.8444 'International Tables Vol C Tables 4.2.6.8 and 6.1.1.4'

loop_
_geom_angle_atom_site_label_1
_geom_angle_atom_site_label_2
_geom_angle_atom_site_label_3
_geom_angle
C12 Fe C19 120.32(7)
C12 Fe C1 119.59(7)
C19 Fe C1 118.78(7)
C1 N1 C3 111.49(13)
C1 N1 C4 124.15(14)
C3 N1 C4 124.37(14)
C1 N2 C2 111.36(13)
C1 N2 C9 120.81(14)
C2 N2 C9 127.82(14)
N2 C1 N1 104.01(13)
N2 C1 Fe 126.04(12)
N1 C1 Fe 129.77(12)
C3 C2 N2 106.54(14)
C3 C2 C8 127.69(16)
N2 C2 C8 125.76(16)
C2 C3 N1 106.57(14)
C2 C3 C7 129.88(16)
N1 C3 C7 123.46(15)
N1 C4 C6 110.45(15)
N1 C4 C5 110.98(15)
C6 C4 C5 112.87(17)
N1 C4 H4 107.4
C6 C4 H4 107.4
C5 C4 H4 107.4
C4 C5 H5A 109.5
C4 C5 H5B 109.5
H5A C5 H5B 109.5
C4 C5 H5C 109.5
H5A C5 H5C 109.5
H5B C5 H5C 109.5
C4 C6 H6A 109.5
C4 C6 H6B 109.5
H6A C6 H6B 109.5
C4 C6 H6C 109.5
H6A C6 H6C 109.5
H6B C6 H6C 109.5
C3 C7 H7A 109.5
C3 C7 H7B 109.5
H7A C7 H7B 109.5
C3 C7 H7C 109.5
H7A C7 H7C 109.5
H7B C7 H7C 109.5
C2 C8 H8A 109.5
C2 C8 H8B 109.5
H8A C8 H8B 109.5
C2 C8 H8C 109.5
H8A C8 H8C 109.5
H8B C8 H8C 109.5
N2 C9 C11 111.34(18)
N2 C9 C10 112.52(16)
C11 C9 C10 114.25(19)
N2 C9 H9 106.0
C11 C9 H9 106.0
C10 C9 H9 106.0
C9 C10 H10A 109.5
C9 C10 H10B 109.5
H10A C10 H10B 109.5
C9 C10 H10C 109.5
H10A C10 H10C 109.5
H10B C10 H10C 109.5
C9 C11 H11A 109.5
C9 C11 H11B 109.5
H11A C11 H11B 109.5
C9 C11 H11C 109.5
H11A C11 H11C 109.5
H11B C11 H11C 109.5
C13A C12 C17A 95.7(11)
C18B C12 C17B 93.9(11)
C18B C12 C13B 101.3(10)
C17B C12 C13B 111.7(11)
C13A C12 C18A 97.5(10)
C17A C12 C18A 106.5(11)
C18B C12 Fe 111.8(6)
C13A C12 Fe 117.8(5)
C17A C12 Fe 120.2(5)
C17B C12 Fe 117.6(5)
C13B C12 Fe 116.8(5)
C18A C12 Fe 115.3(7)
C12 C13A C14A 105.6(7)
C12 C13A H13A 110.6
C14A C13A H13A 110.6
C12 C13A H13B 110.6
C14A C13A H13B 110.6
H13A C13A H13B 108.8
C15A C14A C13A 102.2(6)
C15A C14A H14A 111.3
C13A C14A H14A 111.3
C15A C14A H14B 111.3
C13A C14A H14B 111.3
H14A C14A H14B 109.2
C14A C15A C16A 113.5(9)
C14A C15A C18A 93.5(11)
C16A C15A C18A 103.1(11)
C14A C15A H15A 114.8
C16A C15A H15A 114.8
C18A C15A H15A 114.8
C17A C16A C15A 103.3(6)
C17A C16A H16A 111.1
C15A C16A H16A 111.1
C17A C16A H16B 111.1
C15A C16A H16B 111.1
H16A C16A H16B 109.1
C16A C17A C12 106.6(7)
C16A C17A H17A 110.4
C12 C17A H17A 110.4
C16A C17A H17B 110.4
C12 C17A H17B 110.4
H17A C17A H17B 108.6
C12 C18A C15A 94.2(12)
C12 C18A H18A 112.9
C15A C18A H18A 112.9
C12 C18A H18B 112.9
C15A C18A H18B 112.9
H18A C18A H18B 110.3
C12 C13B C14B 100.3(7)
C12 C13B H13C 111.7
C14B C13B H13C 111.7
C12 C13B H13D 111.7
C14B C13B H13D 111.7
H13C C13B H13D 109.5
C15B C14B C13B 101.0(7)
C15B C14B C16B 53.4(7)
C13B C14B C16B 100.4(8)
C15B C14B H14C 111.6
C13B C14B H14C 111.6
C16B C14B H14C 62.3
C15B C14B H14D 111.6
C13B C14B H14D 111.6
C16B C14B H14D 147.3
H14C C14B H14D 109.4
C18B C15B C14B 111.5(10)
C18B C15B C16B 100.5(11)
C14B C15B C16B 79.2(10)
C18B C15B H15B 119.2
C14B C15B H15B 119.2
C16B C15B H15B 119.2
C17B C16B C15B 100.3(7)
C17B C16B C14B 100.7(8)
C15B C16B C14B 47.4(6)
C17B C16B H16C 111.7
C15B C16B H16C 111.7
C14B C16B H16C 67.8
C17B C16B H16D 111.7
C15B C16B H16D 111.7
C14B C16B H16D 145.1
H16C C16B H16D 109.5
C12 C17B C16B 102.3(7)
C12 C17B H17C 111.3
C16B C17B H17C 111.3
C12 C17B H17D 111.3
C16B C17B H17D 111.3
H17C C17B H17D 109.2
C15B C18B C12 100.3(13)
C15B C18B H18C 111.7
C12 C18B H18C 111.7
C15B C18B H18D 111.7
C12 C18B H18D 111.7
H18C C18B H18D 109.5
C20A C19 C25A 100.4(2)
C25B C19 C24B 102.6(11)
C20A C19 C24A 103.7(2)
C25A C19 C24A 98.24(19)
C25B C19 C20B 98.4(12)
C24B C19 C20B 105.5(11)
C25B C19 Fe 117.2(6)
C20A C19 Fe 114.42(15)
C25A C19 Fe 122.63(14)
C24B C19 Fe 121.1(5)
C24A C19 Fe 114.58(14)
C20B C19 Fe 109.2(4)
C19 C20A C21A 105.5(2)
C19 C20A H20A 110.6
C21A C20A H20A 110.6
C19 C20A H20B 110.6
C21A C20A H20B 110.6
H20A C20A H20B 108.8
C22A C21A C20A 102.9(2)
C22A C21A H21A 111.2
C20A C21A H21A 111.2
C22A C21A H21B 111.2
C20A C21A H21B 111.2
H21A C21A H21B 109.1
C23A C22A C21A 100.8(4)
C23A C22A C25A 107.1(3)
C21A C22A C25A 99.7(3)
C23A C22A H22A 115.7
C21A C22A H22A 115.7
C25A C22A H22A 115.7
C22A C23A C24A 102.1(3)
C22A C23A H23A 111.3
C24A C23A H23A 111.3
C22A C23A H23B 111.3
C24A C23A H23B 111.3
H23A C23A H23B 109.2
C23A C24A C19 105.4(3)
C23A C24A H24A 110.7
C19 C24A H24A 110.7
C23A C24A H24B 110.7
C19 C24A H24B 110.7
H24A C24A H24B 108.8
C19 C25A C22A 96.21(19)
C19 C25A H25A 112.5
C22A C25A H25A 112.5
C19 C25A H25B 112.5
C22A C25A H25B 112.5
H25A C25A H25B 110.0
C21B C20B C19 100.8(8)
C21B C20B H20C 111.6
C19 C20B H20C 111.6
C21B C20B H20D 111.6
C19 C20B H20D 111.6
H20C C20B H20D 109.4
C20B C21B C22B 93.2(8)
C20B C21B H21C 113.1
C22B C21B H21C 113.1
C20B C21B H21D 113.1
C22B C21B H21D 113.1
H21C C21B H21D 110.5
C25B C22B C23B 91.7(13)
C25B C22B C21B 112.9(11)
C23B C22B C21B 101.2(12)
C25B C22B H22B 115.9
C23B C22B H22B 115.9
C21B C22B H22B 115.9
C24B C23B C22B 95.1(8)
C24B C23B H23C 112.7
C22B C23B H23C 112.7
C24B C23B H23D 112.7
C22B C23B H23D 112.7
H23C C23B H23D 110.2
C19 C24B C23B 103.7(8)
C19 C24B H24C 111.0
C23B C24B H24C 111.0
C19 C24B H24D 111.0
C23B C24B H24D 111.0
H24C C24B H24D 109.0
C19 C25B C22B 95.7(11)
C19 C25B H25C 112.6
C22B C25B H25C 112.6
C19 C25B H25D 112.6
C22B C25B H25D 112.6
H25C C25B H25D 110.1

loop_
_geom_bond_atom_site_label_1
_geom_bond_atom_site_label_2
_geom_bond_distance
Fe C12 2.0489(18)
Fe C19 2.0620(18)
Fe C1 2.1167(16)
N1 C1 1.359(2)
N1 C3 1.390(2)
N1 C4 1.476(2)
N2 C1 1.358(2)
N2 C2 1.393(2)
N2 C9 1.482(2)
C2 C3 1.348(2)
C2 C8 1.490(2)
C3 C7 1.491(2)
C4 C6 1.511(3)
C4 C5 1.514(3)
C4 H4 0.9900
C5 H5A 0.9700
C5 H5B 0.9700
C5 H5C 0.9700
C6 H6A 0.9700
C6 H6B 0.9700
C6 H6C 0.9700
C7 H7A 0.9700
C7 H7B 0.9700
C7 H7C 0.9700
C8 H8A 0.9700
C8 H8B 0.9700
C8 H8C 0.9700
C9 C11 1.511(3)
C9 C10 1.511(3)
C9 H9 0.9900
C10 H10A 0.9700
C10 H10B 0.9700
C10 H10C 0.9700
C11 H11A 0.9700
C11 H11B 0.9700
C11 H11C 0.9700
C12 C18B 1.474(16)
C12 C13A 1.518(10)
C12 C17A 1.533(10)
C12 C17B 1.545(10)
C12 C13B 1.553(10)
C12 C18A 1.589(16)
C13A C14A 1.571(10)
C13A H13A 0.9800
C13A H13B 0.9800
C14A C15A 1.472(10)
C14A H14A 0.9800
C14A H14B 0.9800
C15A C16A 1.588(10)
C15A C18A 1.598(18)
C15A H15A 0.9900
C16A C17A 1.518(10)
C16A H16A 0.9800
C16A H16B 0.9800
C17A H17A 0.9800
C17A H17B 0.9800
C18A H18A 0.9800
C18A H18B 0.9800
C13B C14B 1.592(11)
C13B H13C 0.9800
C13B H13D 0.9800
C14B C15B 1.489(12)
C14B C16B 1.987(19)
C14B H14C 0.9800
C14B H14D 0.9800
C15B C18B 1.474(15)
C15B C16B 1.624(12)
C15B H15B 0.9900
C16B C17B 1.555(11)
C16B H16C 0.9800
C16B H16D 0.9800
C17B H17C 0.9800
C17B H17D 0.9800
C18B H18C 0.9800
C18B H18D 0.9800
C19 C25B 1.470(14)
C19 C20A 1.526(3)
C19 C25A 1.529(3)
C19 C24B 1.540(11)
C19 C24A 1.563(3)
C19 C20B 1.638(12)
C20A C21A 1.537(4)
C20A H20A 0.9800
C20A H20B 0.9800
C21A C22A 1.524(5)
C21A H21A 0.9800
C21A H21B 0.9800
C22A C23A 1.496(6)
C22A C25A 1.546(4)
C22A H22A 0.9900
C23A C24A 1.532(5)
C23A H23A 0.9800
C23A H23B 0.9800
C24A H24A 0.9800
C24A H24B 0.9800
C25A H25A 0.9800
C25A H25B 0.9800
C20B C21B 1.593(13)
C20B H20C 0.9800
C20B H20D 0.9800
C21B C22B 1.659(13)
C21B H21C 0.9800
C21B H21D 0.9800
C22B C25B 1.537(17)
C22B C23B 1.632(14)
C22B H22B 0.9900
C23B C24B 1.595(13)
C23B H23C 0.9800
C23B H23D 0.9800
C24B H24C 0.9800
C24B H24D 0.9800
C25B H25C 0.9800
C25B H25D 0.9800
